data_2018249
loop_
_publ_author_name
'Kirchner, Michael T.'
'Bl\"aser, Dieter'
'Boese, Roland'
'Thakur, Tejender S.'
'Desiraju, Gautam R.'

_publ_section_title
;
 Weak C---H&#x00B7;&#x00B7;&#x00B7;O hydrogen bonds in anisaldehyde,
 salicylaldehyde and cinnamaldehyde
;
_journal_coeditor_code FG3222
_journal_issue 10
_journal_name_full 'Acta Crystallographica Section C'
_journal_page_first o387
_journal_page_last o390
_journal_paper_doi 10.1107/S0108270111035840
_journal_volume 67
_journal_year 2011
_chemical_formula_iupac 'C8 H8 O2'
_chemical_formula_moiety 'C8 H8 O2'
_chemical_formula_sum 'C8 H8 O2'
_chemical_formula_weight 136.14
_chemical_name_common anisaldehyde
_chemical_name_systematic
;
4-methoxybenzaldehyde
;
_space_group_IT_number 19
_symmetry_cell_setting orthorhombic
_symmetry_space_group_name_Hall 'P 2ac 2ab'
_symmetry_space_group_name_H-M 'P 21 21 21'
_atom_sites_solution_hydrogens geom
_atom_sites_solution_primary direct
_atom_sites_solution_secondary difmap
_audit_creation_method SHELXL97
_cell_angle_alpha 90.00
_cell_angle_beta 90.00
_cell_angle_gamma 90.00
_cell_formula_units_Z 4
_cell_length_a 4.970(4)
_cell_length_b 9.034(9)
_cell_length_c 15.544(14)
_cell_measurement_reflns_used 637
_cell_measurement_temperature 203.0(10)
_cell_measurement_theta_max 22.78
_cell_measurement_theta_min 2.62
_cell_volume 697.9(11)
_computing_cell_refinement 'APEX2 (Bruker, 2006)'
_computing_data_collection 'APEX2 (Bruker, 2006)'
_computing_data_reduction 'APEX2 [or SAINT?] (Bruker, 2006)'
_computing_molecular_graphics 'Mercury (Macrae <i>et al.</i>, 2008)'
_computing_publication_material 'publCIF (Westrip, 2010)'
_computing_structure_refinement 'SHELXTL (Sheldrick, 2008)'
_computing_structure_solution 'APEX2 (Bruker, 2006)'
_diffrn_ambient_temperature 203.0(10)
_diffrn_detector_area_resol_mean 512
_diffrn_measured_fraction_theta_full 0.810
_diffrn_measured_fraction_theta_max 0.810
_diffrn_measurement_device_type 'Siemens SMART three-axis goniometer with APEXII area-detector system'
_diffrn_measurement_method 'Data collection strategy APEX 2/COSMO with chi = 0'
_diffrn_radiation_monochromator graphite
_diffrn_radiation_source 'fine-focus sealed tube'
_diffrn_radiation_type MoK\a
_diffrn_radiation_wavelength 0.71073
_diffrn_reflns_av_R_equivalents 0.0692
_diffrn_reflns_av_sigmaI/netI 0.0737
_diffrn_reflns_limit_h_max 3
_diffrn_reflns_limit_h_min -3
_diffrn_reflns_limit_k_max 3
_diffrn_reflns_limit_k_min -10
_diffrn_reflns_limit_l_max 17
_diffrn_reflns_limit_l_min -17
_diffrn_reflns_number 2015
_diffrn_reflns_theta_full 23.98
_diffrn_reflns_theta_max 23.98
_diffrn_reflns_theta_min 2.61
_exptl_absorpt_coefficient_mu 0.093
_exptl_absorpt_correction_type none
_exptl_crystal_colour colourless
_exptl_crystal_density_diffrn 1.296
_exptl_crystal_density_method 'not measured'
_exptl_crystal_description cylinder
_exptl_crystal_F_000 288
_exptl_crystal_size_max 0.30
_exptl_crystal_size_mid 0.30
_exptl_crystal_size_min 0.30
_refine_diff_density_max 0.118
_refine_diff_density_min -0.126
_refine_ls_extinction_coef 0.012(3)
_refine_ls_extinction_expression Fc^*^=kFc[1+0.001xFc^2^\l^3^/sin(2\q)]^-1/4^
_refine_ls_extinction_method 'SHELXTL (Sheldrick, 2008)'
_refine_ls_goodness_of_fit_ref 0.940
_refine_ls_hydrogen_treatment constr
_refine_ls_matrix_type full
_refine_ls_number_parameters 92
_refine_ls_number_reflns 885
_refine_ls_number_restraints 0
_refine_ls_restrained_S_all 0.940
_refine_ls_R_factor_all 0.0536
_refine_ls_R_factor_gt 0.0360
_refine_ls_shift/su_max 0.000
_refine_ls_shift/su_mean 0.000
_refine_ls_structure_factor_coef Fsqd
_refine_ls_weighting_details 'calc w = 1/[\s^2^(Fo^2^)+(0.0204P)^2^+0.0000P] where P=(Fo^2^+2Fc^2^)/3'
_refine_ls_weighting_scheme calc
_refine_ls_wR_factor_gt 0.0653
_refine_ls_wR_factor_ref 0.0710
_reflns_number_gt 705
_reflns_number_total 885
_reflns_threshold_expression I>2\s(I)
_cod_data_source_file fg3222.cif
_cod_data_source_block I
_cod_database_code 2018249
_cod_database_fobs_code 2018249

loop_
_symmetry_equiv_pos_as_xyz
'x, y, z'
'-x+1/2, -y, z+1/2'
'-x, y+1/2, -z+1/2'
'x+1/2, -y+1/2, -z'

loop_
_atom_site_type_symbol
_atom_site_label
_atom_site_fract_x
_atom_site_fract_y
_atom_site_fract_z
_atom_site_U_iso_or_equiv
_atom_site_adp_type
_atom_site_calc_flag
_atom_site_refinement_flags
_atom_site_occupancy
_atom_site_symmetry_multiplicity
O O1 1.0019(4) -0.0164(2) 0.53640(11) 0.0593(6) Uani d . 1 1
C C7 0.8823(5) -0.0842(3) 0.48084(15) 0.0464(8) Uani d . 1 1
H H7 0.9283 -0.1867 0.4739 0.056 Uiso d R 1 1
C C1 0.6769(5) -0.0255(3) 0.42348(13) 0.0369(7) Uani d . 1 1
C C2 0.5485(6) -0.1195(3) 0.36659(14) 0.0422(7) Uani d . 1 1
H H2 0.5988 -0.2220 0.3664 0.051 Uiso d R 1 1
C C3 0.3539(6) -0.0705(2) 0.30975(14) 0.0391(8) Uani d . 1 1
H H3 0.2692 -0.1383 0.2707 0.047 Uiso d R 1 1
C C4 0.2870(5) 0.0793(3) 0.31038(14) 0.0347(7) Uani d . 1 1
C C5 0.4129(6) 0.1759(3) 0.36761(14) 0.0414(7) Uani d . 1 1
H H5 0.3631 0.2786 0.3685 0.050 Uiso d R 1 1
C C6 0.6059(6) 0.1246(3) 0.42320(13) 0.0419(7) Uani d . 1 1
H H6 0.6969 0.1915 0.4614 0.050 Uiso d R 1 1
O O2 0.1022(3) 0.14176(18) 0.25731(9) 0.0455(6) Uani d . 1 1
C C8 -0.0230(6) 0.0499(3) 0.19443(14) 0.0498(8) Uani d . 1 1
H H8A 0.1129 0.0015 0.1596 0.075 Uiso d R 1 1
H H8B -0.1371 0.1102 0.1579 0.075 Uiso d R 1 1
H H8C -0.1315 -0.0244 0.2232 0.075 Uiso d R 1 1

loop_
_atom_site_aniso_label
_atom_site_aniso_U_11
_atom_site_aniso_U_22
_atom_site_aniso_U_33
_atom_site_aniso_U_12
_atom_site_aniso_U_13
_atom_site_aniso_U_23
O1 0.0564(15) 0.0673(13) 0.0530(9) 0.0061(12) -0.0073(10) 0.0009(10)
C7 0.047(2) 0.0471(17) 0.0448(14) 0.0043(15) 0.0084(13) 0.0037(13)
C1 0.0349(19) 0.0400(14) 0.0357(12) 0.0009(13) 0.0065(12) 0.0024(12)
C2 0.048(2) 0.0338(15) 0.0450(13) 0.0046(13) 0.0095(14) 0.0012(12)
C3 0.044(2) 0.0339(14) 0.0395(13) -0.0029(14) 0.0022(13) -0.0050(11)
C4 0.032(2) 0.0390(14) 0.0336(12) -0.0008(12) 0.0030(12) 0.0072(12)
C5 0.047(2) 0.0304(14) 0.0466(14) 0.0018(13) -0.0008(14) 0.0006(12)
C6 0.048(2) 0.0380(15) 0.0392(13) -0.0052(14) -0.0028(14) -0.0024(12)
O2 0.0449(15) 0.0435(11) 0.0481(10) 0.0000(10) -0.0052(10) 0.0025(8)
C8 0.045(2) 0.0576(16) 0.0472(13) -0.0070(15) -0.0094(12) -0.0003(14)

loop_
_atom_type_symbol
_atom_type_description
_atom_type_scat_dispersion_real
_atom_type_scat_dispersion_imag
_atom_type_scat_source
C C 0.0033 0.0016 'International Tables Vol C Tables 4.2.6.8 and 6.1.1.4'
H H 0.0000 0.0000 'International Tables Vol C Tables 4.2.6.8 and 6.1.1.4'
O O 0.0106 0.0060 'International Tables Vol C Tables 4.2.6.8 and 6.1.1.4'

loop_
_geom_angle_atom_site_label_1
_geom_angle_atom_site_label_2
_geom_angle_atom_site_label_3
_geom_angle
O1 C7 C1 126.6(3)
O1 C7 H7 116.8
C1 C7 H7 116.7
C2 C1 C6 118.4(2)
C2 C1 C7 119.5(2)
C6 C1 C7 122.1(2)
C3 C2 C1 122.4(2)
C3 C2 H2 119.3
C1 C2 H2 118.3
C2 C3 C4 118.2(2)
C2 C3 H3 120.5
C4 C3 H3 121.3
O2 C4 C5 115.5(2)
O2 C4 C3 124.1(2)
C5 C4 C3 120.3(3)
C6 C5 C4 120.3(2)
C6 C5 H5 119.8
C4 C5 H5 119.9
C5 C6 C1 120.3(2)
C5 C6 H6 120.4
C1 C6 H6 119.2
C4 O2 C8 118.04(19)
O2 C8 H8A 110.0
O2 C8 H8B 109.2
H8A C8 H8B 109.5
O2 C8 H8C 109.2
H8A C8 H8C 109.5
H8B C8 H8C 109.5

loop_
_geom_bond_atom_site_label_1
_geom_bond_atom_site_label_2
_geom_bond_distance
O1 C7 1.214(3)
C7 C1 1.455(3)
C7 H7 0.9601
C1 C2 1.382(3)
C1 C6 1.402(4)
C2 C3 1.383(3)
C2 H2 0.9600
C3 C4 1.394(3)
C3 H3 0.9601
C4 O2 1.357(3)
C4 C5 1.394(3)
C5 C6 1.372(3)
C5 H5 0.9600
C6 H6 0.9600
O2 C8 1.425(3)
C8 H8A 0.9700
C8 H8B 0.9700
C8 H8C 0.9699

loop_
_geom_hbond_atom_site_label_D
_geom_hbond_atom_site_label_H
_geom_hbond_atom_site_label_A
_geom_hbond_site_symmetry_A
_geom_hbond_distance_DH
_geom_hbond_distance_HA
_geom_hbond_distance_DA
_geom_hbond_angle_DHA
C3 H3 O2 3_545 0.96 2.75 3.603(4) 148.9
C5 H5 O1 4_456 0.96 2.70 3.447(4) 135.3
C8 H8A O1 2_654 0.97 2.71 3.582(4) 149.8
C8 H8B O1 2_554 0.97 2.75 3.434(4) 127.8

loop_
_geom_torsion_atom_site_label_1
_geom_torsion_atom_site_label_2
_geom_torsion_atom_site_label_3
_geom_torsion_atom_site_label_4
_geom_torsion
O1 C7 C1 C2 -176.4(2)
O1 C7 C1 C6 4.3(4)
C6 C1 C2 C3 0.1(4)
C7 C1 C2 C3 -179.3(2)
C1 C2 C3 C4 0.1(4)
C2 C3 C4 O2 179.19(19)
C2 C3 C4 C5 -0.5(4)
O2 C4 C5 C6 -179.0(2)
C3 C4 C5 C6 0.7(4)
C4 C5 C6 C1 -0.5(4)
C2 C1 C6 C5 0.1(4)
C7 C1 C6 C5 179.4(2)
C5 C4 O2 C8 176.8(2)
C3 C4 O2 C8 -2.9(3)

loop_
_cod_related_entry_id
_cod_related_entry_database
_cod_related_entry_code
1 ChemSpider 21105937
